data_4078059
loop_
_publ_author_name
'Blasberg, Florian'
'Bolte, Michael'
'Lerner, Hans-Wolfram'
'Wagner, Matthias'

_publ_section_title
;
 Mononuclear (O,O&#x2032; orN,N&#x2032;) and Heterodinuclear (O,O&#x2032;
 andN,N&#x2032;) Transition-Metal Complexes ofortho-Quinoid
 Bis(pyrazol-1-yl)methane Ligands
;
_journal_issue 8
_journal_name_full Organometallics
_journal_page_first 3213
_journal_paper_doi 10.1021/om3000746
_journal_volume 31
_journal_year 2012
_chemical_formula_moiety 'C17 H20 N4 O2'
_chemical_formula_sum 'C17 H20 N4 O2'
_chemical_formula_weight 312.37
_chemical_name_systematic ?
_space_group_IT_number 13
_symmetry_cell_setting monoclinic
_symmetry_space_group_name_Hall '-P 2yac'
_symmetry_space_group_name_H-M 'P 1 2/n 1'
_atom_sites_solution_hydrogens geom
_atom_sites_solution_primary direct
_atom_sites_solution_secondary difmap
_audit_creation_method SHELXL-97
_cell_angle_alpha 90.00
_cell_angle_beta 93.407(7)
_cell_angle_gamma 90.00
_cell_formula_units_Z 4
_cell_length_a 9.8973(9)
_cell_length_b 7.4957(4)
_cell_length_c 21.100(2)
_cell_measurement_reflns_used 6134
_cell_measurement_temperature 173(2)
_cell_measurement_theta_max 25.9
_cell_measurement_theta_min 3.3
_cell_volume 1562.6(2)
_computing_cell_refinement 'X-Area (Stoe & Cie, 2001)'
_computing_data_collection 'X-Area (Stoe & Cie, 2001)'
_computing_data_reduction 'X-Area (Stoe & Cie, 2001)'
_computing_molecular_graphics 'XP (Sheldrick, 2008)'
_computing_publication_material SHELXL97
_computing_structure_refinement 'SHELXL97 (Sheldrick, 2008) '
_computing_structure_solution 'SHELXS97 (Sheldrick, 2008) '
_diffrn_ambient_temperature 173(2)
_diffrn_measured_fraction_theta_full 0.997
_diffrn_measured_fraction_theta_max 0.986
_diffrn_measurement_device_type 'STOE IPDS II two-circle-diffractometer'
_diffrn_measurement_method \w
_diffrn_radiation_monochromator graphite
_diffrn_radiation_source 'fine-focus sealed tube'
_diffrn_radiation_type MoK\a
_diffrn_radiation_wavelength 0.71073
_diffrn_reflns_av_R_equivalents 0.0925
_diffrn_reflns_av_sigmaI/netI 0.0802
_diffrn_reflns_limit_h_max 12
_diffrn_reflns_limit_h_min -11
_diffrn_reflns_limit_k_max 8
_diffrn_reflns_limit_k_min -9
_diffrn_reflns_limit_l_max 25
_diffrn_reflns_limit_l_min -25
_diffrn_reflns_number 11340
_diffrn_reflns_theta_full 25.00
_diffrn_reflns_theta_max 25.65
_diffrn_reflns_theta_min 3.34
_diffrn_standards_number 0
_exptl_absorpt_coefficient_mu 0.090
_exptl_absorpt_correction_type none
_exptl_crystal_colour colourless
_exptl_crystal_density_diffrn 1.328
_exptl_crystal_density_method 'not measured'
_exptl_crystal_description parallelogram
_exptl_crystal_F_000 664
_exptl_crystal_size_max 0.25
_exptl_crystal_size_mid 0.18
_exptl_crystal_size_min 0.17
_refine_diff_density_max 0.190
_refine_diff_density_min -0.232
_refine_diff_density_rms 0.049
_refine_ls_extinction_coef 0.0094(15)
_refine_ls_extinction_expression Fc^*^=kFc[1+0.001xFc^2^\l^3^/sin(2\q)]^-1/4^
_refine_ls_extinction_method SHELXL
_refine_ls_goodness_of_fit_ref 0.904
_refine_ls_hydrogen_treatment mixed
_refine_ls_matrix_type full
_refine_ls_number_parameters 221
_refine_ls_number_reflns 2914
_refine_ls_number_restraints 0
_refine_ls_restrained_S_all 0.904
_refine_ls_R_factor_all 0.0787
_refine_ls_R_factor_gt 0.0449
_refine_ls_shift/su_max 0.000
_refine_ls_shift/su_mean 0.000
_refine_ls_structure_factor_coef Fsqd
_refine_ls_weighting_details 'calc w=1/[\s^2^(Fo^2^)+(0.0467P)^2^+0.0000P] where P=(Fo^2^+2Fc^2^)/3'
_refine_ls_weighting_scheme calc
_refine_ls_wR_factor_gt 0.0930
_refine_ls_wR_factor_ref 0.1026
_reflns_number_gt 1922
_reflns_number_total 2914
_reflns_threshold_expression I>2\s(I)
_cod_data_source_file om3000746_si_002.cif
_cod_data_source_block 7
_cod_depositor_comments
;
The following automatic conversions were performed:

'_symmetry_cell_setting' value 'Monoclinic' changed to 'monoclinic'
according to /home/saulius/struct/CIF-dictionaries/cif_core.dic
dictionary named 'cif_core.dic' version 2.4.1 from 2010-06-29.

Automatic conversion script
Id: cif_fix_values 1715 2011-07-08 13:25:40Z adriana 
;
_cod_original_sg_symbol_H-M P2/n
_cod_database_code 4078059

loop_
_symmetry_equiv_pos_as_xyz
'x, y, z'
'-x+1/2, y, -z+1/2'
'-x, -y, -z'
'x-1/2, -y, z-1/2'

loop_
_atom_site_label
_atom_site_type_symbol
_atom_site_fract_x
_atom_site_fract_y
_atom_site_fract_z
_atom_site_U_iso_or_equiv
_atom_site_adp_type
_atom_site_occupancy
_atom_site_symmetry_multiplicity
_atom_site_calc_flag
_atom_site_refinement_flags
C1 C 0.78172(18) 0.3315(3) 0.60757(9) 0.0223(4) Uani 1 1 d .
H1 H 0.8456 0.2537 0.6336 0.027 Uiso 1 1 calc R
N1 N 0.80821(15) 0.5143(2) 0.62963(8) 0.0214(4) Uani 1 1 d .
N2 N 0.90956(16) 0.5396(2) 0.67629(8) 0.0238(4) Uani 1 1 d .
C3 C 0.9030(2) 0.7122(3) 0.69127(10) 0.0274(5) Uani 1 1 d .
C4 C 0.7981(2) 0.7956(3) 0.65528(10) 0.0300(5) Uani 1 1 d .
H4 H 0.7727 0.9176 0.6574 0.036 Uiso 1 1 calc R
C5 C 0.73855(19) 0.6677(3) 0.61632(10) 0.0250(5) Uani 1 1 d .
C6 C 1.0009(2) 0.7904(3) 0.74042(11) 0.0396(6) Uani 1 1 d .
H6A H 1.0500 0.6942 0.7632 0.059 Uiso 1 1 calc R
H6B H 0.9515 0.8613 0.7705 0.059 Uiso 1 1 calc R
H6C H 1.0654 0.8671 0.7198 0.059 Uiso 1 1 calc R
C7 C 0.6229(2) 0.6809(3) 0.56786(11) 0.0350(5) Uani 1 1 d .
H7A H 0.6576 0.7028 0.5260 0.052 Uiso 1 1 calc R
H7B H 0.5636 0.7794 0.5788 0.052 Uiso 1 1 calc R
H7C H 0.5716 0.5690 0.5669 0.052 Uiso 1 1 calc R
N11 N 0.81502(15) 0.3062(2) 0.54205(8) 0.0246(4) Uani 1 1 d .
N12 N 0.72789(16) 0.3570(2) 0.49253(8) 0.0280(4) Uani 1 1 d .
C13 C 0.7981(2) 0.3362(3) 0.44126(10) 0.0271(5) Uani 1 1 d .
C14 C 0.9298(2) 0.2768(3) 0.45774(10) 0.0307(5) Uani 1 1 d .
H14 H 0.9991 0.2535 0.4296 0.037 Uiso 1 1 calc R
C15 C 0.93912(19) 0.2591(3) 0.52231(10) 0.0269(5) Uani 1 1 d .
C16 C 0.7351(2) 0.3735(3) 0.37641(11) 0.0370(5) Uani 1 1 d .
H16A H 0.7128 0.2606 0.3549 0.055 Uiso 1 1 calc R
H16B H 0.7989 0.4408 0.3518 0.055 Uiso 1 1 calc R
H16C H 0.6524 0.4436 0.3801 0.055 Uiso 1 1 calc R
C17 C 1.0542(2) 0.2057(4) 0.56685(12) 0.0390(6) Uani 1 1 d .
H17A H 1.0790 0.3057 0.5951 0.058 Uiso 1 1 calc R
H17B H 1.1320 0.1729 0.5426 0.058 Uiso 1 1 calc R
H17C H 1.0275 0.1034 0.5922 0.058 Uiso 1 1 calc R
C21 C 0.63966(18) 0.2707(3) 0.62219(9) 0.0218(4) Uani 1 1 d .
C22 C 0.59301(18) 0.3202(3) 0.68115(9) 0.0238(4) Uani 1 1 d .
H22 H 0.6475 0.3945 0.7088 0.029 Uiso 1 1 calc R
O23 O 0.41896(14) 0.3058(2) 0.75690(7) 0.0302(4) Uani 1 1 d .
H23 H 0.478(3) 0.386(4) 0.7773(14) 0.051(8) Uiso 1 1 d .
C23 C 0.46866(18) 0.2623(3) 0.69958(9) 0.0218(4) Uani 1 1 d .
O24 O 0.26451(14) 0.0933(2) 0.67508(7) 0.0299(4) Uani 1 1 d .
H24 H 0.227(3) 0.172(4) 0.7017(14) 0.055(8) Uiso 1 1 d .
C24 C 0.38776(18) 0.1542(3) 0.65891(9) 0.0223(4) Uani 1 1 d .
C25 C 0.43489(19) 0.1031(3) 0.60111(10) 0.0245(5) Uani 1 1 d .
H25 H 0.3807 0.0285 0.5735 0.029 Uiso 1 1 calc R
C26 C 0.5604(2) 0.1599(3) 0.58324(10) 0.0258(5) Uani 1 1 d .
H26 H 0.5922 0.1221 0.5438 0.031 Uiso 1 1 calc R

loop_
_atom_site_aniso_label
_atom_site_aniso_U_11
_atom_site_aniso_U_22
_atom_site_aniso_U_33
_atom_site_aniso_U_23
_atom_site_aniso_U_13
_atom_site_aniso_U_12
C1 0.0227(9) 0.0241(11) 0.0203(10) -0.0002(8) 0.0033(8) 0.0014(8)
N1 0.0209(8) 0.0246(9) 0.0187(9) 0.0004(7) 0.0006(7) -0.0004(7)
N2 0.0246(8) 0.0299(9) 0.0166(9) 0.0005(7) -0.0005(7) -0.0012(7)
C3 0.0310(10) 0.0299(11) 0.0218(11) -0.0023(9) 0.0047(8) -0.0049(9)
C4 0.0336(11) 0.0237(11) 0.0334(12) 0.0004(10) 0.0077(9) -0.0001(9)
C5 0.0261(9) 0.0241(11) 0.0255(11) 0.0028(9) 0.0065(8) 0.0028(8)
C6 0.0464(13) 0.0403(14) 0.0313(13) -0.0063(11) -0.0036(10) -0.0074(11)
C7 0.0332(11) 0.0316(13) 0.0394(14) 0.0023(10) -0.0045(10) 0.0075(9)
N11 0.0223(8) 0.0329(10) 0.0188(9) 0.0006(7) 0.0024(7) 0.0015(7)
N12 0.0261(8) 0.0370(10) 0.0208(9) 0.0010(8) 0.0004(7) 0.0008(8)
C13 0.0324(10) 0.0276(11) 0.0216(11) -0.0005(9) 0.0049(9) -0.0024(9)
C14 0.0298(10) 0.0359(13) 0.0273(12) -0.0044(10) 0.0091(9) -0.0018(9)
C15 0.0232(9) 0.0282(11) 0.0295(11) -0.0048(9) 0.0037(8) 0.0006(8)
C16 0.0425(12) 0.0428(14) 0.0256(12) 0.0022(10) 0.0025(10) -0.0040(11)
C17 0.0257(10) 0.0549(16) 0.0364(13) -0.0015(12) 0.0023(9) 0.0097(10)
C21 0.0207(9) 0.0240(10) 0.0209(10) 0.0030(8) 0.0023(7) 0.0018(8)
C22 0.0240(9) 0.0272(11) 0.0200(10) -0.0010(8) -0.0011(8) -0.0010(8)
O23 0.0292(7) 0.0398(9) 0.0221(8) -0.0075(7) 0.0070(6) -0.0084(7)
C23 0.0249(9) 0.0230(10) 0.0177(9) 0.0004(8) 0.0036(8) 0.0029(8)
O24 0.0250(7) 0.0344(9) 0.0310(9) -0.0042(7) 0.0062(6) -0.0051(6)
C24 0.0225(9) 0.0213(10) 0.0228(11) 0.0031(8) -0.0010(8) 0.0012(8)
C25 0.0266(10) 0.0245(11) 0.0221(11) -0.0032(8) -0.0014(8) -0.0025(8)
C26 0.0293(10) 0.0269(11) 0.0214(11) -0.0013(9) 0.0044(8) 0.0030(9)

loop_
_atom_type_symbol
_atom_type_description
_atom_type_scat_dispersion_real
_atom_type_scat_dispersion_imag
_atom_type_scat_source
C C 0.0033 0.0016 'International Tables Vol C Tables 4.2.6.8 and 6.1.1.4'
H H 0.0000 0.0000 'International Tables Vol C Tables 4.2.6.8 and 6.1.1.4'
N N 0.0061 0.0033 'International Tables Vol C Tables 4.2.6.8 and 6.1.1.4'
O O 0.0106 0.0060 'International Tables Vol C Tables 4.2.6.8 and 6.1.1.4'

loop_
_geom_angle_atom_site_label_1
_geom_angle_atom_site_label_2
_geom_angle_atom_site_label_3
_geom_angle
N11 C1 N1 112.19(15)
N11 C1 C21 114.65(16)
N1 C1 C21 111.35(15)
N11 C1 H1 106.0
N1 C1 H1 106.0
C21 C1 H1 106.0
C5 N1 N2 111.73(16)
C5 N1 C1 130.19(17)
N2 N1 C1 117.68(15)
C3 N2 N1 105.01(16)
N2 C3 C4 110.49(19)
N2 C3 C6 120.4(2)
C4 C3 C6 129.1(2)
C5 C4 C3 106.97(19)
C5 C4 H4 126.5
C3 C4 H4 126.5
N1 C5 C4 105.79(18)
N1 C5 C7 123.74(18)
C4 C5 C7 130.47(19)
C3 C6 H6A 109.5
C3 C6 H6B 109.5
H6A C6 H6B 109.5
C3 C6 H6C 109.5
H6A C6 H6C 109.5
H6B C6 H6C 109.5
C5 C7 H7A 109.5
C5 C7 H7B 109.5
H7A C7 H7B 109.5
C5 C7 H7C 109.5
H7A C7 H7C 109.5
H7B C7 H7C 109.5
C15 N11 N12 112.10(16)
C15 N11 C1 125.63(17)
N12 N11 C1 121.46(15)
C13 N12 N11 104.61(15)
N12 C13 C14 111.03(19)
N12 C13 C16 120.83(18)
C14 C13 C16 128.13(18)
C15 C14 C13 106.56(17)
C15 C14 H14 126.7
C13 C14 H14 126.7
C14 C15 N11 105.67(18)
C14 C15 C17 131.27(18)
N11 C15 C17 123.04(18)
C13 C16 H16A 109.5
C13 C16 H16B 109.5
H16A C16 H16B 109.5
C13 C16 H16C 109.5
H16A C16 H16C 109.5
H16B C16 H16C 109.5
C15 C17 H17A 109.5
C15 C17 H17B 109.5
H17A C17 H17B 109.5
C15 C17 H17C 109.5
H17A C17 H17C 109.5
H17B C17 H17C 109.5
C26 C21 C22 118.83(17)
C26 C21 C1 123.84(17)
C22 C21 C1 117.13(17)
C23 C22 C21 120.79(18)
C23 C22 H22 119.6
C21 C22 H22 119.6
C23 O23 H23 108.4(17)
O23 C23 C22 123.03(18)
O23 C23 C24 117.19(16)
C22 C23 C24 119.78(17)
C24 O24 H24 110.2(18)
O24 C24 C25 118.70(18)
O24 C24 C23 121.92(17)
C25 C24 C23 119.36(17)
C24 C25 C26 120.56(19)
C24 C25 H25 119.7
C26 C25 H25 119.7
C21 C26 C25 120.64(18)
C21 C26 H26 119.7
C25 C26 H26 119.7

loop_
_geom_bond_atom_site_label_1
_geom_bond_atom_site_label_2
_geom_bond_distance
C1 N11 1.453(2)
C1 N1 1.466(3)
C1 C21 1.527(2)
C1 H1 1.0000
N1 C5 1.361(3)
N1 N2 1.376(2)
N2 C3 1.334(3)
C3 C4 1.397(3)
C3 C6 1.496(3)
C4 C5 1.372(3)
C4 H4 0.9500
C5 C7 1.492(3)
C6 H6A 0.9800
C6 H6B 0.9800
C6 H6C 0.9800
C7 H7A 0.9800
C7 H7B 0.9800
C7 H7C 0.9800
N11 C15 1.367(2)
N11 N12 1.369(2)
N12 C13 1.330(2)
C13 C14 1.401(3)
C13 C16 1.496(3)
C14 C15 1.367(3)
C14 H14 0.9500
C15 C17 1.488(3)
C16 H16A 0.9800
C16 H16B 0.9800
C16 H16C 0.9800
C17 H17A 0.9800
C17 H17B 0.9800
C17 H17C 0.9800
C21 C26 1.380(3)
C21 C22 1.402(3)
C22 C23 1.383(3)
C22 H22 0.9500
O23 C23 1.372(2)
O23 H23 0.92(3)
C23 C24 1.397(3)
O24 C24 1.365(2)
O24 H24 0.91(3)
C24 C25 1.385(3)
C25 C26 1.387(3)
C25 H25 0.9500
C26 H26 0.9500

loop_
_geom_hbond_atom_site_label_D
_geom_hbond_atom_site_label_H
_geom_hbond_atom_site_label_A
_geom_hbond_distance_DH
_geom_hbond_distance_HA
_geom_hbond_distance_DA
_geom_hbond_angle_DHA
_geom_hbond_site_symmetry_A
O23 H23 N2 0.92(3) 1.85(3) 2.767(2) 176(3) 2_656
O24 H24 O23 0.91(3) 2.00(3) 2.864(2) 158(3) 2_556

loop_
_geom_torsion_atom_site_label_1
_geom_torsion_atom_site_label_2
_geom_torsion_atom_site_label_3
_geom_torsion_atom_site_label_4
_geom_torsion
N11 C1 N1 C5 74.5(2)
C21 C1 N1 C5 -55.5(2)
N11 C1 N1 N2 -113.46(17)
C21 C1 N1 N2 116.51(17)
C5 N1 N2 C3 -0.78(19)
C1 N1 N2 C3 -174.25(15)
N1 N2 C3 C4 0.7(2)
N1 N2 C3 C6 -178.97(17)
N2 C3 C4 C5 -0.4(2)
C6 C3 C4 C5 179.2(2)
N2 N1 C5 C4 0.6(2)
C1 N1 C5 C4 173.00(17)
N2 N1 C5 C7 -179.88(17)
C1 N1 C5 C7 -7.5(3)
C3 C4 C5 N1 -0.1(2)
C3 C4 C5 C7 -179.6(2)
N1 C1 N11 C15 87.8(2)
C21 C1 N11 C15 -143.89(19)
N1 C1 N11 N12 -81.1(2)
C21 C1 N11 N12 47.2(2)
C15 N11 N12 C13 1.7(2)
C1 N11 N12 C13 171.96(17)
N11 N12 C13 C14 -1.4(2)
N11 N12 C13 C16 178.13(19)
N12 C13 C14 C15 0.6(3)
C16 C13 C14 C15 -178.9(2)
C13 C14 C15 N11 0.4(2)
C13 C14 C15 C17 -178.2(2)
N12 N11 C15 C14 -1.3(2)
C1 N11 C15 C14 -171.11(19)
N12 N11 C15 C17 177.4(2)
C1 N11 C15 C17 7.6(3)
N11 C1 C21 C26 16.3(3)
N1 C1 C21 C26 145.0(2)
N11 C1 C21 C22 -168.95(17)
N1 C1 C21 C22 -40.2(2)
C26 C21 C22 C23 -1.3(3)
C1 C21 C22 C23 -176.34(18)
C21 C22 C23 O23 179.48(19)
C21 C22 C23 C24 -0.5(3)
O23 C23 C24 O24 -0.2(3)
C22 C23 C24 O24 179.79(18)
O23 C23 C24 C25 -178.48(18)
C22 C23 C24 C25 1.5(3)
O24 C24 C25 C26 -179.06(18)
C23 C24 C25 C26 -0.7(3)
C22 C21 C26 C25 2.1(3)
C1 C21 C26 C25 176.79(19)
C24 C25 C26 C21 -1.1(3)

loop_
_cod_related_entry_id
_cod_related_entry_database
_cod_related_entry_code
1 ChemSpider 30659828
